data_2018416
loop_
_publ_author_name
'Atria, Ana Mar\'ia'
'Garland, Maria Teresa'
'Baggio, Ricardo'

_publ_section_title
;
 Poly[[diaquabis(\m~2~-crotonato-\k^3^<i>O</i>:<i>O</i>,<i>O</i>')(crotonato-\k^2^<i>O</i>,<i>O</i>')lanthanum(III)]
 adenine monosolvate monohydrate]
;
_journal_coeditor_code KU3062
_journal_issue 3
_journal_name_full 'Acta Crystallographica Section C'
_journal_page_first m53
_journal_page_last m56
_journal_paper_doi 10.1107/S0108270112002247
_journal_volume 68
_journal_year 2012
_chemical_formula_iupac '[La (C4 H5 O2)3 (H2 O)2], C5 H5 N5, H2 O'
_chemical_formula_moiety 'C12 H19 La O8, C5 H5 N5, H2 O'
_chemical_formula_sum 'C17 H26 La N5 O9'
_chemical_formula_weight 583.34
_chemical_name_systematic
;
Poly[[diaquabis(\m~2~-crotonato-\k^3^<i>O</i>:<i>O</i>,<i>O</i>')(crotonato-
\k^2^<i>O</i>,<i>O</i>')lanthanum(III)] adenine monosolvate monohydrate]
;
_space_group_IT_number 2
_symmetry_cell_setting triclinic
_symmetry_space_group_name_Hall '-P 1'
_symmetry_space_group_name_H-M 'P -1'
_atom_sites_solution_hydrogens geom
_atom_sites_solution_primary direct
_atom_sites_solution_secondary difmap
_audit_creation_method SHELXL-97
_cell_angle_alpha 68.978(2)
_cell_angle_beta 84.418(2)
_cell_angle_gamma 78.501(2)
_cell_formula_units_Z 2
_cell_length_a 8.9484(11)
_cell_length_b 11.4743(14)
_cell_length_c 12.3985(15)
_cell_measurement_reflns_used 6882
_cell_measurement_temperature 150(2)
_cell_measurement_theta_max 26.02
_cell_measurement_theta_min 3.42
_cell_volume 1164.0(2)
_computing_cell_refinement 'SAINT (Bruker, 2002)'
_computing_data_collection 'SMART (Bruker, 2001)'
_computing_data_reduction 'SAINT (Bruker, 2002)'
_computing_molecular_graphics 'SHELXTL (Sheldrick, 2008)'
_computing_publication_material 'SHELXTL (Sheldrick, 20080 and PLATON (Spek, 2009)'
_computing_structure_refinement 'SHELXL97 (Sheldrick, 2008)'
_computing_structure_solution 'SHELXS97 (Sheldrick, 2008)'
_diffrn_ambient_temperature 150(2)
_diffrn_measured_fraction_theta_full 0.997
_diffrn_measured_fraction_theta_max 0.998
_diffrn_measurement_device_type 'Bruker SMART CCD area-detector'
_diffrn_measurement_method 'CCD rotation images, thin slices'
_diffrn_radiation_monochromator graphite
_diffrn_radiation_source 'fine-focus sealed tube'
_diffrn_radiation_type MoK\a
_diffrn_radiation_wavelength 0.71073
_diffrn_reflns_av_R_equivalents 0.0098
_diffrn_reflns_av_sigmaI/netI 0.0248
_diffrn_reflns_limit_h_max 11
_diffrn_reflns_limit_h_min -10
_diffrn_reflns_limit_k_max 14
_diffrn_reflns_limit_k_min -12
_diffrn_reflns_limit_l_max 15
_diffrn_reflns_limit_l_min -14
_diffrn_reflns_number 6882
_diffrn_reflns_theta_full 25.00
_diffrn_reflns_theta_max 26.02
_diffrn_reflns_theta_min 3.42
_exptl_absorpt_coefficient_mu 1.890
_exptl_absorpt_correction_T_max 0.89
_exptl_absorpt_correction_T_min 0.79
_exptl_absorpt_correction_type multi-scan
_exptl_absorpt_process_details '(SADABS in SAINT-NT; Bruker, 2002)'
_exptl_crystal_colour colourless
_exptl_crystal_density_diffrn 1.664
_exptl_crystal_density_method 'not measured'
_exptl_crystal_description blocks
_exptl_crystal_F_000 584
_exptl_crystal_size_max 0.46
_exptl_crystal_size_mid 0.25
_exptl_crystal_size_min 0.18
_refine_diff_density_max 0.934
_refine_diff_density_min -0.611
_refine_ls_extinction_method none
_refine_ls_goodness_of_fit_ref 1.048
_refine_ls_hydrogen_treatment mixed
_refine_ls_matrix_type full
_refine_ls_number_parameters 339
_refine_ls_number_reflns 4569
_refine_ls_number_restraints 27
_refine_ls_restrained_S_all 1.047
_refine_ls_R_factor_all 0.0215
_refine_ls_R_factor_gt 0.0211
_refine_ls_shift/su_max 0.003
_refine_ls_shift/su_mean 0.000
_refine_ls_structure_factor_coef Fsqd
_refine_ls_weighting_details 'calc w=1/[\s^2^(Fo^2^)+(0.0324P)^2^+0.9326P] where P=(Fo^2^+2Fc^2^)/3'
_refine_ls_weighting_scheme calc
_refine_ls_wR_factor_gt 0.0563
_refine_ls_wR_factor_ref 0.0567
_reflns_number_gt 4445
_reflns_number_total 4569
_reflns_threshold_expression I>2\s(I)
_cod_data_source_file ku3062.cif
_cod_data_source_block I
_cod_database_code 2018416

loop_
_symmetry_equiv_pos_as_xyz
'x, y, z'
'-x, -y, -z'

loop_
_atom_site_type_symbol
_atom_site_label
_atom_site_fract_x
_atom_site_fract_y
_atom_site_fract_z
_atom_site_U_iso_or_equiv
_atom_site_adp_type
_atom_site_calc_flag
_atom_site_refinement_flags
_atom_site_occupancy
_atom_site_symmetry_multiplicity
_atom_site_disorder_assembly
_atom_site_disorder_group
La La1 0.258113(12) 0.469516(10) 0.505134(9) 0.01609(5) Uani d . 1 1 . .
O O11 0.51850(17) 0.52119(15) 0.38310(14) 0.0204(3) Uani d . 1 1 . .
O O21 0.34019(17) 0.49029(16) 0.29089(14) 0.0233(3) Uani d . 1 1 . .
C C11 0.4771(2) 0.4981(2) 0.29785(18) 0.0190(4) Uani d D 1 1 . .
C C21 0.5959(3) 0.4753(2) 0.2121(2) 0.0240(5) Uani d D 1 1 . .
H H21 0.6869 0.5087 0.2048 0.029 Uiso calc R 1 1 . .
C C31 0.5814(3) 0.4112(3) 0.1457(2) 0.0314(5) Uani d D 1 1 . .
H H31 0.4857 0.3862 0.1482 0.038 Uiso calc R 1 1 . .
C C41 0.7037(4) 0.3744(3) 0.0664(3) 0.0479(8) Uani d D 1 1 . .
H H41A 0.6672 0.4091 -0.0129 0.072 Uiso calc R 1 1 . .
H H41B 0.7291 0.2817 0.0907 0.072 Uiso calc R 1 1 . .
H H41C 0.7948 0.4083 0.0695 0.072 Uiso calc R 1 1 . .
O O12 0.26433(17) 0.70966(15) 0.45845(14) 0.0225(3) Uani d . 1 1 . .
O O22 0.12796(17) 0.62492(15) 0.61462(14) 0.0209(3) Uani d . 1 1 . .
C C12 0.1885(2) 0.7178(2) 0.5477(2) 0.0214(4) Uani d D 1 1 . .
C C22 0.1698(3) 0.8367(2) 0.5730(2) 0.0307(5) Uani d D 1 1 . .
H H22 0.2180 0.9033 0.5219 0.037 Uiso calc R 1 1 . .
C C32 0.0909(3) 0.8553(3) 0.6616(2) 0.0333(6) Uani d D 1 1 . .
H H32 0.0443 0.7875 0.7125 0.040 Uiso calc R 1 1 . .
C C42 0.0674(4) 0.9747(3) 0.6898(3) 0.0516(8) Uani d D 1 1 . .
H H42A 0.1167 0.9572 0.7625 0.077 Uiso calc R 1 1 . .
H H42B -0.0421 1.0049 0.6978 0.077 Uiso calc R 1 1 . .
H H42C 0.1122 1.0398 0.6275 0.077 Uiso calc R 1 1 . .
O O13 -0.01923(17) 0.41021(15) 0.61065(14) 0.0212(3) Uani d . 1 1 . .
O O23 0.19047(19) 0.31923(16) 0.70748(14) 0.0272(4) Uani d . 1 1 A .
C C13 0.0487(3) 0.3291(2) 0.69897(19) 0.0205(4) Uani d D 1 1 . .
C C23" -0.0654(9) 0.2537(8) 0.7743(6) 0.0239(9) Uani d PD 0.385(4) 1 A 1
H H23" -0.1689 0.2754 0.7523 0.029 Uiso calc PR 0.385(4) 1 A 1
C C33" -0.0257(7) 0.1580(5) 0.8704(5) 0.0260(7) Uani d PD 0.385(4) 1 A 1
H H33" 0.0784 0.1371 0.8907 0.031 Uiso calc PR 0.385(4) 1 A 1
C C43" -0.1350(9) 0.0799(8) 0.9496(7) 0.0412(9) Uani d PD 0.385(4) 1 A 1
H H43A -0.1127 -0.0058 0.9461 0.062 Uiso calc PR 0.385(4) 1 A 1
H H43B -0.2397 0.1194 0.9254 0.062 Uiso calc PR 0.385(4) 1 A 1
H H43C -0.1239 0.0753 1.0289 0.062 Uiso calc PR 0.385(4) 1 A 1
C C23' -0.0187(5) 0.2417(5) 0.8037(4) 0.0239(9) Uani d PD 0.615(4) 1 A 2
H H23' 0.0415 0.1992 0.8703 0.029 Uiso calc PR 0.615(4) 1 A 2
C C33' -0.1585(4) 0.2211(4) 0.8074(3) 0.0260(7) Uani d PD 0.615(4) 1 A 2
H H33' -0.2176 0.2662 0.7406 0.031 Uiso calc PR 0.615(4) 1 A 2
C C43' -0.2320(6) 0.1325(5) 0.9085(4) 0.0412(9) Uani d PD 0.615(4) 1 A 2
H H43D -0.3287 0.1779 0.9293 0.062 Uiso calc PR 0.615(4) 1 A 2
H H43E -0.1641 0.0995 0.9742 0.062 Uiso calc PR 0.615(4) 1 A 2
H H43F -0.2515 0.0619 0.8882 0.062 Uiso calc PR 0.615(4) 1 A 2
N N1 0.3744(2) 0.14894(19) 0.02733(17) 0.0256(4) Uani d . 1 1 . .
N N2 0.2275(2) 0.28142(19) 0.10650(18) 0.0249(4) Uani d D 1 1 . .
H H2 0.162(3) 0.343(2) 0.113(3) 0.047(10) Uiso d D 1 1 . .
N N3 0.3158(2) 0.18264(19) 0.30451(17) 0.0262(4) Uani d . 1 1 . .
N N4 0.5099(2) -0.00355(19) 0.32845(17) 0.0261(4) Uani d . 1 1 . .
N N5 0.5979(3) -0.0788(2) 0.17952(18) 0.0308(5) Uani d D 1 1 . .
H H5A 0.656(3) -0.142(2) 0.225(2) 0.040(9) Uiso d D 1 1 . .
H H5B 0.591(4) -0.081(3) 0.1127(14) 0.034(8) Uiso d D 1 1 . .
C C1 0.2685(3) 0.2507(2) 0.0098(2) 0.0266(5) Uani d . 1 1 . .
H H1 0.2246 0.2983 -0.0633 0.032 Uiso calc R 1 1 . .
C C2 0.3154(3) 0.1915(2) 0.1933(2) 0.0214(4) Uani d . 1 1 . .
C C3 0.4154(3) 0.0832(2) 0.3644(2) 0.0279(5) Uani d . 1 1 . .
H H3 0.4209 0.0716 0.4438 0.034 Uiso calc R 1 1 . .
C C4 0.5065(3) 0.0070(2) 0.2162(2) 0.0232(5) Uani d . 1 1 . .
C C5 0.4051(3) 0.1104(2) 0.14338(19) 0.0220(4) Uani d . 1 1 . .
O O1W 0.44769(18) 0.26588(15) 0.53948(15) 0.0237(3) Uani d D 1 1 . .
H H1WA 0.435(4) 0.1905(14) 0.575(2) 0.039(9) Uiso d D 1 1 . .
H H1WB 0.5398(15) 0.261(3) 0.553(3) 0.039(8) Uiso d D 1 1 . .
O O2W 0.16734(17) 0.30103(15) 0.45501(14) 0.0216(3) Uani d D 1 1 . .
H H2WA 0.218(3) 0.276(3) 0.404(2) 0.042(9) Uiso d D 1 1 . .
H H2WB 0.0770(16) 0.324(3) 0.431(2) 0.028(7) Uiso d D 1 1 . .
O O3W 0.0578(2) 0.47256(18) 0.17762(16) 0.0313(4) Uani d D 1 1 . .
H H3WB -0.002(3) 0.444(3) 0.234(2) 0.047(10) Uiso d D 1 1 . .
H H3WA 0.129(4) 0.492(4) 0.205(4) 0.073(14) Uiso d D 1 1 . .

loop_
_atom_site_aniso_label
_atom_site_aniso_U_11
_atom_site_aniso_U_22
_atom_site_aniso_U_33
_atom_site_aniso_U_12
_atom_site_aniso_U_13
_atom_site_aniso_U_23
La1 0.01078(7) 0.01818(8) 0.02088(8) -0.00018(5) -0.00168(5) -0.00963(5)
O11 0.0146(7) 0.0246(8) 0.0242(8) -0.0016(6) -0.0020(6) -0.0118(7)
O21 0.0141(7) 0.0320(9) 0.0257(8) -0.0030(6) -0.0023(6) -0.0125(7)
C11 0.0175(10) 0.0162(10) 0.0216(10) -0.0006(8) -0.0028(8) -0.0053(8)
C21 0.0163(10) 0.0308(12) 0.0222(11) -0.0024(9) -0.0005(9) -0.0068(9)
C31 0.0292(13) 0.0359(14) 0.0300(13) -0.0029(11) 0.0008(10) -0.0146(11)
C41 0.0499(18) 0.060(2) 0.0345(15) 0.0071(15) 0.0020(14) -0.0273(15)
O12 0.0164(7) 0.0217(8) 0.0298(8) -0.0005(6) -0.0021(6) -0.0106(7)
O22 0.0148(7) 0.0229(8) 0.0282(8) -0.0010(6) -0.0009(6) -0.0140(7)
C12 0.0100(9) 0.0253(11) 0.0308(12) 0.0008(8) -0.0070(8) -0.0124(9)
C22 0.0273(12) 0.0263(12) 0.0419(14) -0.0059(10) -0.0003(11) -0.0155(11)
C32 0.0343(14) 0.0305(13) 0.0415(15) -0.0012(11) -0.0039(12) -0.0216(12)
C42 0.064(2) 0.0419(17) 0.062(2) -0.0014(15) -0.0027(17) -0.0375(16)
O13 0.0142(7) 0.0241(8) 0.0257(8) 0.0009(6) -0.0011(6) -0.0113(7)
O23 0.0200(8) 0.0310(9) 0.0267(8) 0.0046(7) -0.0050(7) -0.0093(7)
C13 0.0217(11) 0.0177(10) 0.0225(11) -0.0006(8) 0.0025(9) -0.0098(9)
C23" 0.028(3) 0.0259(17) 0.017(2) -0.004(2) -0.0047(17) -0.0058(17)
C33" 0.0274(17) 0.0255(16) 0.0265(16) -0.0079(13) 0.0029(13) -0.0101(13)
C43" 0.044(2) 0.040(2) 0.037(2) -0.0182(18) 0.0061(17) -0.0066(18)
C23' 0.028(3) 0.0259(17) 0.017(2) -0.004(2) -0.0047(17) -0.0058(17)
C33' 0.0274(17) 0.0255(16) 0.0265(16) -0.0079(13) 0.0029(13) -0.0101(13)
C43' 0.044(2) 0.040(2) 0.037(2) -0.0182(18) 0.0061(17) -0.0066(18)
N1 0.0294(10) 0.0243(10) 0.0212(10) 0.0015(8) -0.0020(8) -0.0086(8)
N2 0.0259(10) 0.0206(10) 0.0265(10) 0.0047(8) -0.0047(8) -0.0097(8)
N3 0.0299(11) 0.0255(10) 0.0249(10) 0.0030(8) -0.0026(8) -0.0146(8)
N4 0.0289(11) 0.0258(10) 0.0233(10) 0.0038(8) -0.0059(8) -0.0115(8)
N5 0.0353(12) 0.0308(11) 0.0227(10) 0.0133(9) -0.0069(9) -0.0135(9)
C1 0.0309(12) 0.0251(11) 0.0230(11) 0.0002(10) -0.0048(9) -0.0091(9)
C2 0.0198(10) 0.0194(10) 0.0244(11) 0.0000(8) -0.0012(9) -0.0088(9)
C3 0.0344(13) 0.0272(12) 0.0224(11) 0.0037(10) -0.0061(10) -0.0122(10)
C4 0.0224(11) 0.0234(11) 0.0234(11) 0.0005(9) -0.0014(9) -0.0098(9)
C5 0.0226(11) 0.0226(11) 0.0215(11) -0.0015(9) 0.0011(9) -0.0102(9)
O1W 0.0131(7) 0.0203(8) 0.0365(9) 0.0002(6) -0.0036(7) -0.0096(7)
O2W 0.0126(7) 0.0279(8) 0.0301(9) -0.0003(6) -0.0022(6) -0.0183(7)
O3W 0.0365(11) 0.0291(9) 0.0291(9) -0.0004(8) 0.0020(8) -0.0149(8)

loop_
_atom_type_symbol
_atom_type_description
_atom_type_scat_dispersion_real
_atom_type_scat_dispersion_imag
_atom_type_scat_source
C C 0.0033 0.0016 'International Tables Vol C Tables 4.2.6.8 and 6.1.1.4'
H H 0.0000 0.0000 'International Tables Vol C Tables 4.2.6.8 and 6.1.1.4'
N N 0.0061 0.0033 'International Tables Vol C Tables 4.2.6.8 and 6.1.1.4'
O O 0.0106 0.0060 'International Tables Vol C Tables 4.2.6.8 and 6.1.1.4'
La La -0.2871 2.4523 'International Tables Vol C Tables 4.2.6.8 and 6.1.1.4'

loop_
_geom_angle_atom_site_label_1
_geom_angle_atom_site_label_2
_geom_angle_atom_site_label_3
_geom_angle_site_symmetry_1
_geom_angle_site_symmetry_3
_geom_angle
O1W La1 O2W . . 65.02(5)
O1W La1 O13 . 2_566 139.60(5)
O2W La1 O13 . 2_566 76.63(5)
O1W La1 O23 . . 74.01(5)
O2W La1 O23 . . 78.82(6)
O13 La1 O23 2_566 . 111.59(5)
O1W La1 O11 . 2_666 72.08(5)
O2W La1 O11 . 2_666 136.12(5)
O13 La1 O11 2_566 2_666 147.25(5)
O23 La1 O11 . 2_666 81.12(5)
O1W La1 O12 . . 137.58(5)
O2W La1 O12 . . 148.87(5)
O13 La1 O12 2_566 . 74.71(5)
O23 La1 O12 . . 123.30(5)
O11 La1 O12 2_666 . 73.25(5)
O1W La1 O21 . . 79.99(5)
O2W La1 O21 . . 70.36(5)
O13 La1 O21 2_566 . 75.46(5)
O23 La1 O21 . . 145.94(5)
O11 La1 O21 2_666 . 111.46(5)
O12 La1 O21 . . 90.75(5)
O1W La1 O22 . . 140.03(5)
O2W La1 O22 . . 133.15(5)
O13 La1 O22 2_566 . 76.68(5)
O23 La1 O22 . . 76.23(5)
O11 La1 O22 2_666 . 77.51(5)
O12 La1 O22 . . 49.50(5)
O21 La1 O22 . . 136.33(5)
O1W La1 O11 . . 70.77(5)
O2W La1 O11 . . 108.80(5)
O13 La1 O11 2_566 . 112.73(5)
O23 La1 O11 . . 135.58(5)
O11 La1 O11 2_666 . 62.97(6)
O12 La1 O11 . . 72.13(5)
O21 La1 O11 . . 48.84(5)
O22 La1 O11 . . 116.83(5)
O1W La1 O13 . . 108.48(5)
O2W La1 O13 . . 65.81(5)
O13 La1 O13 2_566 . 63.54(6)
O23 La1 O13 . . 48.12(5)
O11 La1 O13 2_666 . 123.04(5)
O12 La1 O13 . . 110.60(5)
O21 La1 O13 . . 124.96(5)
O22 La1 O13 . . 67.95(5)
O11 La1 O13 . . 173.72(4)
O1W La1 C12 . . 144.35(5)
O2W La1 C12 . . 149.50(5)
O13 La1 C12 2_566 . 75.79(5)
O23 La1 C12 . . 99.53(6)
O11 La1 C12 2_666 . 72.29(5)
O12 La1 C12 . . 24.64(6)
O21 La1 C12 . . 114.35(6)
O22 La1 C12 . . 24.96(6)
O11 La1 C12 . . 93.76(5)
O13 La1 C12 . . 90.18(5)
O1W La1 C11 . . 70.77(6)
O2W La1 C11 . . 87.33(5)
O13 La1 C11 2_566 . 96.13(5)
O23 La1 C11 . . 144.77(5)
O11 La1 C11 2_666 . 87.13(5)
O12 La1 C11 . . 83.88(5)
O21 La1 C11 . . 24.33(5)
O22 La1 C11 . . 133.27(5)
O11 La1 C11 . . 24.92(5)
O13 La1 C11 . . 148.80(5)
C12 La1 C11 . . 108.32(6)
C11 O11 La1 . 2_666 147.07(14)
C11 O11 La1 . . 92.43(12)
La1 O11 La1 2_666 . 117.03(6)
C11 O21 La1 . . 96.51(13)
O21 C11 O11 . . 120.18(19)
O21 C11 C21 . . 121.8(2)
O11 C11 C21 . . 118.00(19)
O21 C11 La1 . . 59.15(11)
O11 C11 La1 . . 62.65(11)
C21 C11 La1 . . 164.82(15)
C31 C21 C11 . . 123.1(2)
C31 C21 H21 . . 118.4
C11 C21 H21 . . 118.4
C21 C31 C41 . . 125.2(3)
C21 C31 H31 . . 117.4
C41 C31 H31 . . 117.4
C31 C41 H41A . . 109.5
C31 C41 H41B . . 109.5
H41A C41 H41B . . 109.5
C31 C41 H41C . . 109.5
H41A C41 H41C . . 109.5
H41B C41 H41C . . 109.5
C12 O12 La1 . . 95.67(13)
C12 O22 La1 . . 94.11(13)
O12 C12 O22 . . 120.3(2)
O12 C12 C22 . . 119.2(2)
O22 C12 C22 . . 120.5(2)
O12 C12 La1 . . 59.69(11)
O22 C12 La1 . . 60.93(11)
C22 C12 La1 . . 174.31(16)
C32 C22 C12 . . 123.8(2)
C32 C22 H22 . . 118.1
C12 C22 H22 . . 118.1
C22 C32 C42 . . 125.6(3)
C22 C32 H32 . . 117.2
C42 C32 H32 . . 117.2
C32 C42 H42A . . 109.5
C32 C42 H42B . . 109.5
H42A C42 H42B . . 109.5
C32 C42 H42C . . 109.5
H42A C42 H42C . . 109.5
H42B C42 H42C . . 109.5
C13 O13 La1 . 2_566 152.84(14)
C13 O13 La1 . . 90.70(13)
La1 O13 La1 2_566 . 116.46(6)
C13 O23 La1 . . 100.51(13)
O23 C13 O13 . . 120.2(2)
O23 C13 C23' . . 111.6(2)
O13 C13 C23' . . 128.1(3)
O23 C13 C23" . . 131.7(3)
O13 C13 C23" . . 108.0(3)
O23 C13 La1 . . 55.66(11)
O13 C13 La1 . . 64.92(11)
C23' C13 La1 . . 166.6(2)
C23" C13 La1 . . 168.1(3)
C33" C23" C13 . . 121.7(6)
C33" C23" H23" . . 119.2
C13 C23" H23" . . 119.2
C23" C33" C43" . . 124.0(6)
C23" C33" H33" . . 118.0
C43" C33" H33" . . 118.0
C33' C23' C13 . . 122.3(4)
C33' C23' H23' . . 118.8
C13 C23' H23' . . 118.8
C23' C33' C43' . . 125.1(4)
C23' C33' H33' . . 117.4
C43' C33' H33' . . 117.4
C33' C43' H43D . . 109.5
C33' C43' H43E . . 109.5
H43D C43' H43E . . 109.5
C33' C43' H43F . . 109.5
H43D C43' H43F . . 109.5
H43E C43' H43F . . 109.5
C1 N1 C5 . . 104.12(19)
C1 N2 C2 . . 105.92(19)
C1 N2 H2 . . 128(2)
C2 N2 H2 . . 126(2)
C3 N3 C2 . . 111.4(2)
C3 N4 C4 . . 118.3(2)
C4 N5 H5A . . 122(2)
C4 N5 H5B . . 122(2)
H5A N5 H5B . . 115(3)
N1 C1 N2 . . 113.6(2)
N1 C1 H1 . . 123.2
N2 C1 H1 . . 123.2
N3 C2 N2 . . 127.7(2)
N3 C2 C5 . . 126.4(2)
N2 C2 C5 . . 105.9(2)
N3 C3 N4 . . 129.2(2)
N3 C3 H3 . . 115.4
N4 C3 H3 . . 115.4
N5 C4 N4 . . 119.1(2)
N5 C4 C5 . . 123.2(2)
N4 C4 C5 . . 117.7(2)
C2 C5 N1 . . 110.4(2)
C2 C5 C4 . . 117.1(2)
N1 C5 C4 . . 132.5(2)
La1 O1W H1WA . . 129(2)
La1 O1W H1WB . . 121(2)
H1WA O1W H1WB . . 101(3)
La1 O2W H2WA . . 117(2)
La1 O2W H2WB . . 113(2)
H2WA O2W H2WB . . 104(3)
H3WB O3W H3WA . . 106(4)

loop_
_geom_bond_atom_site_label_1
_geom_bond_atom_site_label_2
_geom_bond_site_symmetry_2
_geom_bond_distance
_geom_bond_publ_flag
La1 O1W . 2.5229(16) y
La1 O2W . 2.5239(16) y
La1 O13 2_566 2.5562(16) y
La1 O23 . 2.5789(17) y
La1 O11 2_666 2.5802(15) y
La1 O12 . 2.6156(16) y
La1 O21 . 2.6246(16) y
La1 O22 . 2.6419(15) y
La1 O11 . 2.7002(16) y
La1 O13 . 2.7815(16) y
La1 C12 . 3.015(2) ?
La1 C11 . 3.037(2) ?
O11 C11 . 1.281(3) ?
O21 C11 . 1.260(3) ?
C11 C21 . 1.482(3) ?
C21 C31 . 1.316(3) ?
C21 H21 . 0.9500 ?
C31 C41 . 1.500(3) ?
C31 H31 . 0.9500 ?
C41 H41A . 0.9800 ?
C41 H41B . 0.9800 ?
C41 H41C . 0.9800 ?
O12 C12 . 1.263(3) ?
O22 C12 . 1.275(3) ?
C12 C22 . 1.481(3) ?
C22 C32 . 1.307(3) ?
C22 H22 . 0.9500 ?
C32 C42 . 1.503(3) ?
C32 H32 . 0.9500 ?
C42 H42A . 0.9800 ?
C42 H42B . 0.9800 ?
C42 H42C . 0.9800 ?
O13 C13 . 1.268(3) ?
O23 C13 . 1.262(3) ?
C13 C23' . 1.487(4) ?
C13 C23" . 1.501(6) ?
C23" C33" . 1.319(6) ?
C23" H23" . 0.9500 ?
C33" C43" . 1.501(6) ?
C33" H33" . 0.9500 ?
C43" H43A . 0.9800 ?
C43" H43B . 0.9800 ?
C43" H43C . 0.9800 ?
C23' C33' . 1.312(5) ?
C23' H23' . 0.9500 ?
C33' C43' . 1.493(5) ?
C33' H33' . 0.9500 ?
C43' H43D . 0.9800 ?
C43' H43E . 0.9800 ?
C43' H43F . 0.9800 ?
N1 C1 . 1.313(3) ?
N1 C5 . 1.383(3) ?
N2 C1 . 1.365(3) ?
N2 C2 . 1.373(3) ?
N2 H2 . 0.852(10) ?
N3 C3 . 1.328(3) ?
N3 C2 . 1.346(3) ?
N4 C3 . 1.346(3) ?
N4 C4 . 1.355(3) ?
N5 C4 . 1.332(3) ?
N5 H5A . 0.851(10) ?
N5 H5B . 0.847(10) ?
C1 H1 . 0.9500 ?
C2 C5 . 1.383(3) ?
C3 H3 . 0.9500 ?
C4 C5 . 1.417(3) ?
O1W H1WA . 0.843(10) ?
O1W H1WB . 0.845(10) ?
O2W H2WA . 0.844(10) ?
O2W H2WB . 0.847(10) ?
O3W H3WB . 0.845(10) ?
O3W H3WA . 0.848(10) ?

loop_
_geom_hbond_atom_site_label_D
_geom_hbond_atom_site_label_H
_geom_hbond_atom_site_label_A
_geom_hbond_site_symmetry_A
_geom_hbond_distance_DH
_geom_hbond_distance_HA
_geom_hbond_distance_DA
_geom_hbond_angle_DHA
N2 H2 O3W . 0.852(10) 1.962(16) 2.774(3) 159(3)
N5 H5A O23 2_656 0.851(10) 2.149(14) 2.970(3) 162(3)
N5 H5B N1 2_655 0.847(10) 2.119(15) 2.927(3) 159(3)
O1W H1WA N4 2_656 0.843(10) 2.033(16) 2.831(3) 158(3)
O1W H1WB O12 2_666 0.845(10) 1.833(14) 2.651(2) 162(3)
O2W H2WA N3 . 0.844(10) 1.947(13) 2.776(2) 167(3)
O2W H2WB O22 2_566 0.847(10) 1.887(10) 2.733(2) 177(3)
O3W H3WA O21 . 0.848(10) 2.254(15) 3.082(3) 166(4)
O3W H3WB O22 2_566 0.845(10) 2.073(11) 2.914(3) 173(3)
